data_4104730
loop_
_publ_author_name
'Edwin Otten'
'Rebecca C. Neu'
'Douglas W. Stephan'

_publ_section_title
;
 Complexation of Nitrous Oxide by Frustrated Lewis Pairs
;
_journal_name_full 'Journal of the American Chemical Society'
_journal_page_first 9918
_journal_page_last 9919
_journal_paper_doi 10.1021/ja904377v
_journal_volume 131
_journal_year 2009
_chemical_formula_sum 'C30 H27 B F15 N2 O P'
_chemical_formula_weight 758.32
_space_group_IT_number 2
_symmetry_cell_setting triclinic
_symmetry_space_group_name_Hall '-P 1'
_symmetry_space_group_name_H-M 'P -1'
_atom_sites_solution_hydrogens geom
_atom_sites_solution_primary direct
_atom_sites_solution_secondary difmap
_audit_creation_method SHELXL-97
_cell_angle_alpha 76.6040(10)
_cell_angle_beta 89.0710(10)
_cell_angle_gamma 87.1940(10)
_cell_formula_units_Z 2
_cell_length_a 9.5265(4)
_cell_length_b 11.6603(5)
_cell_length_c 14.3458(7)
_cell_measurement_temperature 296(2)
_cell_measurement_theta_max 25.0
_cell_measurement_theta_min 2.0
_cell_volume 1548.32(12)
_computing_structure_refinement 'SHELXL-97 (Sheldrick, 1997)'
_computing_structure_solution 'SHELXS-97 (Sheldrick, 1990)'
_diffrn_ambient_temperature 296(2)
_diffrn_measured_fraction_theta_full 0.991
_diffrn_measured_fraction_theta_max 0.991
_diffrn_radiation_monochromator graphite
_diffrn_radiation_source 'fine-focus sealed tube'
_diffrn_radiation_type MoK\a
_diffrn_radiation_wavelength 0.71073
_diffrn_reflns_av_R_equivalents 0.0235
_diffrn_reflns_av_sigmaI/netI 0.0203
_diffrn_reflns_limit_h_max 11
_diffrn_reflns_limit_h_min -11
_diffrn_reflns_limit_k_max 13
_diffrn_reflns_limit_k_min -11
_diffrn_reflns_limit_l_max 17
_diffrn_reflns_limit_l_min -16
_diffrn_reflns_number 19946
_diffrn_reflns_theta_full 25.04
_diffrn_reflns_theta_max 25.04
_diffrn_reflns_theta_min 1.80
_exptl_absorpt_coefficient_mu 0.210
_exptl_absorpt_correction_T_max 0.7452
_exptl_absorpt_correction_T_min 0.6888
_exptl_absorpt_correction_type empirical
_exptl_crystal_density_diffrn 1.627
_exptl_crystal_F_000 768
_exptl_crystal_size_max 0.22
_exptl_crystal_size_mid 0.18
_exptl_crystal_size_min 0.17
_refine_diff_density_max 0.306
_refine_diff_density_min -0.281
_refine_diff_density_rms 0.042
_refine_ls_extinction_method none
_refine_ls_goodness_of_fit_ref 1.013
_refine_ls_hydrogen_treatment constr
_refine_ls_matrix_type full
_refine_ls_number_parameters 451
_refine_ls_number_reflns 5446
_refine_ls_number_restraints 0
_refine_ls_restrained_S_all 1.013
_refine_ls_R_factor_all 0.0322
_refine_ls_R_factor_gt 0.0286
_refine_ls_shift/su_max 0.000
_refine_ls_shift/su_mean 0.000
_refine_ls_structure_factor_coef Fsqd
_refine_ls_weighting_details 'calc w=1/[\s^2^(Fo^2^)+(0.0396P)^2^+0.7977P] where P=(Fo^2^+2Fc^2^)/3'
_refine_ls_weighting_scheme calc
_refine_ls_wR_factor_gt 0.0751
_refine_ls_wR_factor_ref 0.0778
_reflns_number_gt 4919
_reflns_number_total 5446
_reflns_threshold_expression >2sigma(I)
_cod_data_source_file ja904377v_si_002_1.cif
_cod_data_source_block tu3PN2OB(C6F5)3
_cod_database_code 4104730

loop_
_symmetry_equiv_pos_as_xyz
'x, y, z'
'-x, -y, -z'

loop_
_atom_site_label
_atom_site_type_symbol
_atom_site_fract_x
_atom_site_fract_y
_atom_site_fract_z
_atom_site_U_iso_or_equiv
_atom_site_adp_type
_atom_site_occupancy
_atom_site_symmetry_multiplicity
_atom_site_calc_flag
_atom_site_refinement_flags
P1 P 0.45378(4) 0.62339(3) 0.18197(3) 0.01482(10) Uani 1 1 d .
N1 N 0.56612(12) 0.51283(10) 0.16175(9) 0.0181(3) Uani 1 1 d .
N2 N 0.59637(12) 0.42949(10) 0.23240(9) 0.0167(3) Uani 1 1 d .
O1 O 0.67854(10) 0.34845(8) 0.20302(7) 0.0171(2) Uani 1 1 d .
B1 B 0.71524(17) 0.23685(14) 0.28185(12) 0.0162(3) Uani 1 1 d .
F1 F 0.89157(9) 0.44717(7) 0.27851(6) 0.0251(2) Uani 1 1 d .
F2 F 1.06202(10) 0.46944(8) 0.41656(7) 0.0298(2) Uani 1 1 d .
F3 F 1.06952(9) 0.30877(9) 0.58813(7) 0.0306(2) Uani 1 1 d .
F4 F 0.90878(10) 0.11771(8) 0.61482(7) 0.0323(2) Uani 1 1 d .
F5 F 0.74767(10) 0.08483(7) 0.47383(7) 0.0283(2) Uani 1 1 d .
F6 F 0.93202(9) 0.32561(7) 0.13621(7) 0.0254(2) Uani 1 1 d .
F7 F 1.09459(10) 0.20039(9) 0.04203(7) 0.0372(2) Uani 1 1 d .
F8 F 1.08967(10) -0.03940(9) 0.08390(7) 0.0345(2) Uani 1 1 d .
F9 F 0.91212(10) -0.15077(8) 0.22194(7) 0.0306(2) Uani 1 1 d .
F10 F 0.73953(9) -0.02781(7) 0.31383(7) 0.0270(2) Uani 1 1 d .
F11 F 0.53877(9) 0.27366(8) 0.44767(6) 0.0244(2) Uani 1 1 d .
F12 F 0.27364(9) 0.22416(9) 0.47859(7) 0.0337(2) Uani 1 1 d .
F13 F 0.13323(9) 0.11806(8) 0.35998(8) 0.0338(2) Uani 1 1 d .
F14 F 0.27811(9) 0.04631(8) 0.21525(7) 0.0310(2) Uani 1 1 d .
F15 F 0.54534(9) 0.09092(8) 0.18370(6) 0.0242(2) Uani 1 1 d .
C1 C 0.80849(14) 0.26432(12) 0.36864(10) 0.0167(3) Uani 1 1 d .
C2 C 0.89168(15) 0.36099(13) 0.36006(10) 0.0183(3) Uani 1 1 d .
C3 C 0.97961(15) 0.37619(13) 0.43141(11) 0.0210(3) Uani 1 1 d .
C4 C 0.98555(15) 0.29496(14) 0.51784(11) 0.0218(3) Uani 1 1 d .
C5 C 0.90488(16) 0.19778(13) 0.53056(11) 0.0219(3) Uani 1 1 d .
C6 C 0.82166(15) 0.18387(12) 0.45665(11) 0.0196(3) Uani 1 1 d .
C7 C 0.81876(14) 0.15689(12) 0.22642(10) 0.0171(3) Uani 1 1 d .
C8 C 0.91605(15) 0.20797(13) 0.15767(11) 0.0194(3) Uani 1 1 d .
C9 C 1.00424(15) 0.14471(14) 0.10839(11) 0.0240(3) Uani 1 1 d .
C10 C 1.00196(16) 0.02357(14) 0.12942(12) 0.0243(3) Uani 1 1 d .
C11 C 0.91242(16) -0.03198(13) 0.19942(11) 0.0225(3) Uani 1 1 d .
C12 C 0.82414(15) 0.03416(13) 0.24609(11) 0.0195(3) Uani 1 1 d .
C13 C 0.56010(14) 0.18390(12) 0.31457(10) 0.0159(3) Uani 1 1 d .
C14 C 0.48157(15) 0.21360(12) 0.38837(11) 0.0184(3) Uani 1 1 d .
C15 C 0.34155(15) 0.19016(13) 0.40614(11) 0.0214(3) Uani 1 1 d .
C16 C 0.27060(15) 0.13517(13) 0.34716(12) 0.0225(3) Uani 1 1 d .
C17 C 0.34398(15) 0.10131(12) 0.27380(11) 0.0212(3) Uani 1 1 d .
C18 C 0.48406(15) 0.12563(12) 0.25929(10) 0.0180(3) Uani 1 1 d .
C19 C 0.51457(16) 0.75005(12) 0.08595(11) 0.0203(3) Uani 1 1 d .
C20 C 0.55905(18) 0.70735(14) -0.00486(11) 0.0269(4) Uani 1 1 d .
H20A H 0.5902 0.7729 -0.0531 0.040 Uiso 1 1 calc R
H20B H 0.4804 0.6743 -0.0285 0.040 Uiso 1 1 calc R
H20C H 0.6342 0.6483 0.0106 0.040 Uiso 1 1 calc R
C21 C 0.39969(17) 0.84960(13) 0.05991(12) 0.0265(4) Uani 1 1 d .
H21A H 0.4344 0.9128 0.0110 0.040 Uiso 1 1 calc R
H21B H 0.3747 0.8784 0.1157 0.040 Uiso 1 1 calc R
H21C H 0.3183 0.8196 0.0368 0.040 Uiso 1 1 calc R
C22 C 0.64713(17) 0.79939(14) 0.11880(12) 0.0277(4) Uani 1 1 d .
H22A H 0.6774 0.8640 0.0693 0.041 Uiso 1 1 calc R
H22B H 0.7204 0.7385 0.1317 0.041 Uiso 1 1 calc R
H22C H 0.6263 0.8266 0.1760 0.041 Uiso 1 1 calc R
C23 C 0.46895(15) 0.65009(13) 0.30562(11) 0.0200(3) Uani 1 1 d .
C24 C 0.40627(18) 0.77397(14) 0.30767(12) 0.0263(3) Uani 1 1 d .
H24A H 0.4145 0.7868 0.3710 0.039 Uiso 1 1 calc R
H24B H 0.3089 0.7797 0.2901 0.039 Uiso 1 1 calc R
H24C H 0.4563 0.8325 0.2631 0.039 Uiso 1 1 calc R
C25 C 0.39040(17) 0.55847(14) 0.37990(11) 0.0262(3) Uani 1 1 d .
H25A H 0.3996 0.5744 0.4422 0.039 Uiso 1 1 calc R
H25B H 0.4297 0.4809 0.3807 0.039 Uiso 1 1 calc R
H25C H 0.2928 0.5629 0.3632 0.039 Uiso 1 1 calc R
C26 C 0.62400(17) 0.63845(15) 0.33751(12) 0.0271(4) Uani 1 1 d .
H26A H 0.6297 0.6527 0.4006 0.041 Uiso 1 1 calc R
H26B H 0.6773 0.6951 0.2935 0.041 Uiso 1 1 calc R
H26C H 0.6615 0.5603 0.3382 0.041 Uiso 1 1 calc R
C27 C 0.27581(15) 0.57440(13) 0.15708(11) 0.0202(3) Uani 1 1 d .
C28 C 0.15581(16) 0.65282(14) 0.18625(13) 0.0279(4) Uani 1 1 d .
H28A H 0.0670 0.6250 0.1726 0.042 Uiso 1 1 calc R
H28B H 0.1641 0.7328 0.1508 0.042 Uiso 1 1 calc R
H28C H 0.1616 0.6495 0.2536 0.042 Uiso 1 1 calc R
C29 C 0.26042(16) 0.44471(13) 0.21121(12) 0.0257(3) Uani 1 1 d .
H29A H 0.1697 0.4196 0.1984 0.039 Uiso 1 1 calc R
H29B H 0.2698 0.4382 0.2788 0.039 Uiso 1 1 calc R
H29C H 0.3322 0.3957 0.1900 0.039 Uiso 1 1 calc R
C30 C 0.26216(18) 0.57795(15) 0.04976(12) 0.0292(4) Uani 1 1 d .
H30A H 0.1712 0.5526 0.0377 0.044 Uiso 1 1 calc R
H30B H 0.3336 0.5264 0.0314 0.044 Uiso 1 1 calc R
H30C H 0.2731 0.6571 0.0131 0.044 Uiso 1 1 calc R

loop_
_atom_site_aniso_label
_atom_site_aniso_U_11
_atom_site_aniso_U_22
_atom_site_aniso_U_33
_atom_site_aniso_U_23
_atom_site_aniso_U_13
_atom_site_aniso_U_12
P1 0.01607(18) 0.01313(18) 0.01521(19) -0.00359(14) -0.00016(14) 0.00132(13)
N1 0.0198(6) 0.0162(6) 0.0175(6) -0.0031(5) -0.0005(5) 0.0034(5)
N2 0.0155(6) 0.0161(6) 0.0187(6) -0.0046(5) -0.0006(5) 0.0009(5)
O1 0.0171(5) 0.0156(5) 0.0178(5) -0.0034(4) 0.0006(4) 0.0048(4)
B1 0.0174(8) 0.0154(8) 0.0152(8) -0.0031(6) -0.0005(6) 0.0015(6)
F1 0.0302(5) 0.0226(4) 0.0213(5) -0.0012(4) 0.0019(4) -0.0086(4)
F2 0.0287(5) 0.0330(5) 0.0318(5) -0.0133(4) 0.0050(4) -0.0162(4)
F3 0.0268(5) 0.0420(6) 0.0273(5) -0.0160(4) -0.0093(4) -0.0024(4)
F4 0.0426(6) 0.0287(5) 0.0224(5) 0.0018(4) -0.0136(4) -0.0027(4)
F5 0.0359(5) 0.0195(4) 0.0269(5) 0.0024(4) -0.0105(4) -0.0090(4)
F6 0.0240(4) 0.0207(4) 0.0307(5) -0.0045(4) 0.0064(4) -0.0017(3)
F7 0.0304(5) 0.0436(6) 0.0364(6) -0.0085(5) 0.0162(4) 0.0011(4)
F8 0.0299(5) 0.0415(6) 0.0363(6) -0.0214(5) 0.0008(4) 0.0151(4)
F9 0.0341(5) 0.0186(4) 0.0407(6) -0.0115(4) -0.0074(4) 0.0083(4)
F10 0.0297(5) 0.0186(4) 0.0296(5) -0.0004(4) 0.0042(4) 0.0017(4)
F11 0.0234(4) 0.0316(5) 0.0230(5) -0.0156(4) 0.0010(4) -0.0025(4)
F12 0.0243(5) 0.0462(6) 0.0348(6) -0.0189(5) 0.0112(4) -0.0024(4)
F13 0.0157(4) 0.0344(5) 0.0528(7) -0.0126(5) 0.0026(4) -0.0046(4)
F14 0.0244(5) 0.0311(5) 0.0428(6) -0.0184(4) -0.0103(4) -0.0022(4)
F15 0.0244(4) 0.0302(5) 0.0215(5) -0.0137(4) -0.0029(4) 0.0022(4)
C1 0.0141(7) 0.0174(7) 0.0193(8) -0.0062(6) 0.0012(6) 0.0023(5)
C2 0.0178(7) 0.0195(7) 0.0174(8) -0.0039(6) 0.0034(6) 0.0001(6)
C3 0.0166(7) 0.0228(8) 0.0266(9) -0.0114(7) 0.0047(6) -0.0055(6)
C4 0.0168(7) 0.0299(8) 0.0219(8) -0.0129(7) -0.0035(6) 0.0012(6)
C5 0.0227(8) 0.0224(8) 0.0192(8) -0.0029(6) -0.0032(6) 0.0034(6)
C6 0.0192(7) 0.0157(7) 0.0237(8) -0.0040(6) -0.0018(6) -0.0007(6)
C7 0.0155(7) 0.0202(7) 0.0157(7) -0.0053(6) -0.0050(6) 0.0039(5)
C8 0.0185(7) 0.0192(7) 0.0209(8) -0.0054(6) -0.0035(6) 0.0019(6)
C9 0.0179(7) 0.0340(9) 0.0200(8) -0.0066(7) 0.0023(6) 0.0012(6)
C10 0.0194(7) 0.0318(9) 0.0252(8) -0.0157(7) -0.0049(6) 0.0104(6)
C11 0.0227(8) 0.0190(7) 0.0271(9) -0.0091(6) -0.0097(6) 0.0067(6)
C12 0.0177(7) 0.0207(7) 0.0192(8) -0.0034(6) -0.0038(6) 0.0023(6)
C13 0.0176(7) 0.0133(7) 0.0157(7) -0.0016(5) -0.0022(6) 0.0021(5)
C14 0.0192(7) 0.0166(7) 0.0197(8) -0.0046(6) -0.0027(6) -0.0006(6)
C15 0.0215(7) 0.0212(7) 0.0213(8) -0.0052(6) 0.0046(6) 0.0018(6)
C16 0.0137(7) 0.0182(7) 0.0338(9) -0.0021(6) 0.0000(6) -0.0006(6)
C17 0.0218(7) 0.0153(7) 0.0273(8) -0.0057(6) -0.0089(6) -0.0001(6)
C18 0.0202(7) 0.0157(7) 0.0175(8) -0.0037(6) -0.0015(6) 0.0036(5)
C19 0.0249(8) 0.0147(7) 0.0199(8) -0.0015(6) 0.0038(6) 0.0006(6)
C20 0.0370(9) 0.0218(8) 0.0195(8) -0.0012(6) 0.0064(7) 0.0030(7)
C21 0.0331(9) 0.0161(7) 0.0277(9) -0.0013(6) 0.0026(7) 0.0035(6)
C22 0.0266(8) 0.0239(8) 0.0321(9) -0.0053(7) 0.0076(7) -0.0067(6)
C23 0.0231(8) 0.0211(7) 0.0173(8) -0.0080(6) 0.0000(6) 0.0005(6)
C24 0.0336(9) 0.0244(8) 0.0230(9) -0.0106(7) 0.0028(7) 0.0017(7)
C25 0.0325(9) 0.0276(8) 0.0174(8) -0.0034(6) 0.0026(7) 0.0004(7)
C26 0.0265(8) 0.0327(9) 0.0247(9) -0.0120(7) -0.0064(7) 0.0005(7)
C27 0.0172(7) 0.0189(7) 0.0245(8) -0.0050(6) -0.0032(6) -0.0006(6)
C28 0.0189(8) 0.0257(8) 0.0383(10) -0.0063(7) -0.0010(7) 0.0027(6)
C29 0.0212(8) 0.0204(8) 0.0356(10) -0.0061(7) -0.0010(7) -0.0042(6)
C30 0.0318(9) 0.0275(8) 0.0301(9) -0.0096(7) -0.0113(7) -0.0011(7)

loop_
_atom_type_symbol
_atom_type_description
_atom_type_scat_dispersion_real
_atom_type_scat_dispersion_imag
_atom_type_scat_source
C C 0.0033 0.0016 'International Tables Vol C Tables 4.2.6.8 and 6.1.1.4'
H H 0.0000 0.0000 'International Tables Vol C Tables 4.2.6.8 and 6.1.1.4'
B B 0.0013 0.0007 'International Tables Vol C Tables 4.2.6.8 and 6.1.1.4'
N N 0.0061 0.0033 'International Tables Vol C Tables 4.2.6.8 and 6.1.1.4'
O O 0.0106 0.0060 'International Tables Vol C Tables 4.2.6.8 and 6.1.1.4'
F F 0.0171 0.0103 'International Tables Vol C Tables 4.2.6.8 and 6.1.1.4'
P P 0.1023 0.0942 'International Tables Vol C Tables 4.2.6.8 and 6.1.1.4'

loop_
_geom_angle_atom_site_label_1
_geom_angle_atom_site_label_2
_geom_angle_atom_site_label_3
_geom_angle
N1 P1 C19 100.02(6)
N1 P1 C23 113.38(6)
C19 P1 C23 112.65(7)
N1 P1 C27 103.50(6)
C19 P1 C27 112.95(7)
C23 P1 C27 113.26(7)
N2 N1 P1 117.06(10)
N1 N2 O1 109.12(11)
N2 O1 B1 114.42(10)
O1 B1 C1 112.85(11)
O1 B1 C7 103.43(11)
C1 B1 C7 106.31(11)
O1 B1 C13 103.03(11)
C1 B1 C13 114.99(12)
C7 B1 C13 115.77(12)
C2 C1 C6 113.47(13)
C2 C1 B1 124.85(13)
C6 C1 B1 121.38(12)
F1 C2 C3 115.48(13)
F1 C2 C1 120.85(13)
C3 C2 C1 123.66(14)
F2 C3 C4 119.37(14)
F2 C3 C2 120.45(14)
C4 C3 C2 120.17(14)
F3 C4 C3 120.97(14)
F3 C4 C5 120.35(14)
C3 C4 C5 118.68(14)
F4 C5 C4 119.50(13)
F4 C5 C6 121.05(14)
C4 C5 C6 119.45(14)
F5 C6 C5 116.02(13)
F5 C6 C1 119.46(13)
C5 C6 C1 124.52(14)
C12 C7 C8 113.65(13)
C12 C7 B1 124.50(13)
C8 C7 B1 121.76(12)
F6 C8 C9 115.15(13)
F6 C8 C7 120.90(13)
C9 C8 C7 123.93(14)
F7 C9 C10 119.86(14)
F7 C9 C8 120.58(14)
C10 C9 C8 119.53(14)
F8 C10 C11 120.61(14)
F8 C10 C9 120.25(15)
C11 C10 C9 119.11(14)
F9 C11 C10 119.38(13)
F9 C11 C12 120.84(14)
C10 C11 C12 119.78(14)
F10 C12 C11 115.75(13)
F10 C12 C7 120.35(13)
C11 C12 C7 123.90(14)
C14 C13 C18 113.04(13)
C14 C13 B1 122.92(12)
C18 C13 B1 122.82(13)
F11 C14 C15 114.69(13)
F11 C14 C13 120.66(12)
C15 C14 C13 124.61(14)
F12 C15 C16 120.00(13)
F12 C15 C14 120.27(14)
C16 C15 C14 119.70(14)
F13 C16 C17 121.27(14)
F13 C16 C15 120.43(14)
C17 C16 C15 118.28(13)
F14 C17 C16 119.84(13)
F14 C17 C18 120.18(14)
C16 C17 C18 119.96(14)
F15 C18 C17 115.11(13)
F15 C18 C13 120.51(13)
C17 C18 C13 124.36(14)
C22 C19 C21 109.45(12)
C22 C19 C20 105.52(13)
C21 C19 C20 109.41(13)
C22 C19 P1 110.12(11)
C21 C19 P1 111.73(10)
C20 C19 P1 110.41(10)
C25 C23 C24 108.39(12)
C25 C23 C26 106.45(13)
C24 C23 C26 109.83(13)
C25 C23 P1 111.30(10)
C24 C23 P1 110.08(10)
C26 C23 P1 110.69(10)
C30 C27 C28 108.71(13)
C30 C27 C29 106.66(13)
C28 C27 C29 109.87(13)
C30 C27 P1 110.02(11)
C28 C27 P1 112.00(10)
C29 C27 P1 109.44(10)

loop_
_geom_bond_atom_site_label_1
_geom_bond_atom_site_label_2
_geom_bond_distance
P1 N1 1.7087(12)
P1 C19 1.8786(15)
P1 C23 1.8796(15)
P1 C27 1.8808(15)
N1 N2 1.2571(17)
N2 O1 1.3359(15)
O1 B1 1.5430(18)
B1 C1 1.640(2)
B1 C7 1.644(2)
B1 C13 1.649(2)
F1 C2 1.3542(17)
F2 C3 1.3472(17)
F3 C4 1.3403(17)
F4 C5 1.3451(18)
F5 C6 1.3541(17)
F6 C8 1.3501(17)
F7 C9 1.3456(18)
F8 C10 1.3446(17)
F9 C11 1.3476(17)
F10 C12 1.3500(18)
F11 C14 1.3562(17)
F12 C15 1.3416(17)
F13 C16 1.3368(17)
F14 C17 1.3478(17)
F15 C18 1.3566(17)
C1 C2 1.391(2)
C1 C6 1.391(2)
C2 C3 1.381(2)
C3 C4 1.375(2)
C4 C5 1.376(2)
C5 C6 1.378(2)
C7 C12 1.392(2)
C7 C8 1.392(2)
C8 C9 1.382(2)
C9 C10 1.376(2)
C10 C11 1.371(2)
C11 C12 1.381(2)
C13 C14 1.385(2)
C13 C18 1.390(2)
C14 C15 1.383(2)
C15 C16 1.377(2)
C16 C17 1.376(2)
C17 C18 1.380(2)
C19 C22 1.537(2)
C19 C21 1.540(2)
C19 C20 1.545(2)
C23 C25 1.537(2)
C23 C24 1.542(2)
C23 C26 1.544(2)
C27 C30 1.538(2)
C27 C28 1.542(2)
C27 C29 1.544(2)
